data_7219483
loop_
_publ_author_name
'Jiang, Jianzhuang'
'Cao, Wei'
'Wang, Kang'
'Zhang, Yuehong'
'Wang, Hailong'

_publ_section_title
;
 Influence of Porphyrin Meso-attached Substituent on the SMM Behavior of
 Dysprosium(III) Double-deckers with Mixed Tetrapyrrole Ligands
;
_journal_name_full 'RSC Adv.'
_journal_paper_doi 10.1039/C4RA15762A
_journal_year 2015
_chemical_formula_sum 'C79 H47 Cl9 Dy N12'
_chemical_formula_weight 1645.84
_chemical_name_systematic
; 
 ? 
;
_space_group_IT_number 2
_symmetry_cell_setting triclinic
_symmetry_space_group_name_Hall '-P 1'
_symmetry_space_group_name_H-M 'P -1'
_atom_sites_solution_hydrogens geom
_atom_sites_solution_primary direct
_atom_sites_solution_secondary difmap
_audit_creation_method SHELXL-97
_audit_update_record
;
2014-12-03 deposited with the CCDC.
2015-02-02 downloaded from the CCDC.
;
_cell_angle_alpha 81.461(2)
_cell_angle_beta 87.235(2)
_cell_angle_gamma 89.539(2)
_cell_formula_units_Z 2
_cell_length_a 12.7919(3)
_cell_length_b 13.0670(3)
_cell_length_c 20.6488(6)
_cell_measurement_reflns_used 10169
_cell_measurement_temperature 150.05(10)
_cell_measurement_theta_max 29.1490
_cell_measurement_theta_min 2.9901
_cell_volume 3409.25(15)
_computing_structure_refinement 'SHELXL-97 (Sheldrick, 1997)'
_computing_structure_solution 'SHELXS-97 (Sheldrick, 1990)'
_diffrn_ambient_temperature 150.05(10)
_diffrn_detector_area_resol_mean 16.2141
_diffrn_measured_fraction_theta_full 0.995
_diffrn_measured_fraction_theta_max 0.995
_diffrn_measurement_device_type 'Xcalibur, Eos, Gemini'
_diffrn_measurement_method '\w scans'
_diffrn_radiation_monochromator graphite
_diffrn_radiation_source 'Enhance (Mo) X-ray Source'
_diffrn_radiation_type MoK\a
_diffrn_radiation_wavelength 0.71073
_diffrn_reflns_av_R_equivalents 0.0337
_diffrn_reflns_av_sigmaI/netI 0.0587
_diffrn_reflns_limit_h_max 14
_diffrn_reflns_limit_h_min -15
_diffrn_reflns_limit_k_max 15
_diffrn_reflns_limit_k_min -15
_diffrn_reflns_limit_l_max 24
_diffrn_reflns_limit_l_min -20
_diffrn_reflns_number 21395
_diffrn_reflns_theta_full 25.00
_diffrn_reflns_theta_max 25.00
_diffrn_reflns_theta_min 3.00
_exptl_absorpt_coefficient_mu 1.506
_exptl_absorpt_correction_T_max 1.00000
_exptl_absorpt_correction_T_min 0.97209
_exptl_absorpt_correction_type multi-scan
_exptl_absorpt_process_details
;
CrysAlisPro, Agilent Technologies,
Version 1.171.35.19 (release 27-10-2011 CrysAlis171 .NET)
(compiled Oct 27 2011,15:02:11)
Empirical absorption correction using spherical harmonics,
 implemented in SCALE3 ABSPACK scaling algorithm.
;
_exptl_crystal_colour brown
_exptl_crystal_density_diffrn 1.603
_exptl_crystal_density_method 'not measured'
_exptl_crystal_description block
_exptl_crystal_F_000 1648
_exptl_crystal_size_max 0.15
_exptl_crystal_size_mid 0.10
_exptl_crystal_size_min 0.08
_refine_diff_density_max 3.107
_refine_diff_density_min -1.728
_refine_diff_density_rms 0.135
_refine_ls_extinction_method none
_refine_ls_goodness_of_fit_ref 1.041
_refine_ls_hydrogen_treatment constr
_refine_ls_matrix_type full
_refine_ls_number_parameters 910
_refine_ls_number_reflns 11959
_refine_ls_number_restraints 18
_refine_ls_restrained_S_all 1.045
_refine_ls_R_factor_all 0.0695
_refine_ls_R_factor_gt 0.0563
_refine_ls_shift/su_max 0.002
_refine_ls_shift/su_mean 0.000
_refine_ls_structure_factor_coef Fsqd
_refine_ls_weighting_details 'calc w=1/[\s^2^(Fo^2^)+(0.0740P)^2^+14.4958P] where P=(Fo^2^+2Fc^2^)/3'
_refine_ls_weighting_scheme calc
_refine_ls_wR_factor_gt 0.1398
_refine_ls_wR_factor_ref 0.1464
_reflns_number_gt 10176
_reflns_number_total 11959
_reflns_threshold_expression >2sigma(I)
_cod_data_source_file c4ra15762a2.cif
_cod_data_source_block DyPcTPP
_cod_database_code 7219483

loop_
_symmetry_equiv_pos_as_xyz
'x, y, z'
'-x, -y, -z'

loop_
_atom_site_label
_atom_site_type_symbol
_atom_site_fract_x
_atom_site_fract_y
_atom_site_fract_z
_atom_site_U_iso_or_equiv
_atom_site_adp_type
_atom_site_occupancy
_atom_site_symmetry_multiplicity
_atom_site_calc_flag
_atom_site_refinement_flags
Dy1 Dy 0.73698(2) 0.77243(2) 0.726239(13) 0.01735(10) Uani 1 1 d .
N1 N 0.5922(4) 0.7072(3) 0.7996(2) 0.0187(10) Uani 1 1 d .
N2 N 0.7135(4) 0.8930(4) 0.8045(2) 0.0191(10) Uani 1 1 d .
N3 N 0.9039(4) 0.7830(4) 0.7748(2) 0.0192(10) Uani 1 1 d .
N4 N 0.7820(4) 0.5965(4) 0.7697(2) 0.0203(10) Uani 1 1 d .
N5 N 0.8592(4) 0.7429(4) 0.6352(2) 0.0212(10) Uani 1 1 d .
N6 N 0.9677(4) 0.8964(4) 0.6223(2) 0.0229(11) Uani 1 1 d .
N7 N 0.7919(4) 0.9372(4) 0.6602(2) 0.0209(10) Uani 1 1 d .
N8 N 0.6392(4) 1.0448(4) 0.6727(2) 0.0251(11) Uani 1 1 d .
N9 N 0.5867(4) 0.8666(4) 0.6754(2) 0.0212(10) Uani 1 1 d .
N10 N 0.4731(4) 0.7247(4) 0.6620(2) 0.0241(11) Uani 1 1 d .
N11 N 0.6538(4) 0.6724(4) 0.6504(2) 0.0214(10) Uani 1 1 d .
N12 N 0.8020(4) 0.5759(4) 0.6126(2) 0.0227(11) Uani 1 1 d .
Cl1 Cl 0.73379(19) 0.81145(17) 0.97085(10) 0.0562(5) Uani 1 1 d D
Cl2 Cl 0.6736(3) 0.6066(2) 0.95731(13) 0.0899(10) Uani 1 1 d D
Cl3 Cl 0.8915(3) 0.6723(3) 0.94186(16) 0.1139(13) Uani 1 1 d D
Cl4 Cl 0.5551(2) 0.8688(3) 0.50598(11) 0.0816(8) Uani 1 1 d D
Cl5 Cl 0.7496(3) 0.9813(2) 0.49762(11) 0.1027(13) Uani 1 1 d D
Cl6 Cl 0.74850(19) 0.76741(17) 0.48120(10) 0.0564(5) Uani 1 1 d D
Cl7 Cl 0.2929(4) 0.6941(5) 0.0434(3) 0.189(3) Uani 1 1 d D
Cl8 Cl 0.0948(3) 0.5967(4) 0.0462(2) 0.1472(19) Uani 1 1 d D
Cl9 Cl 0.1510(3) 0.7482(3) -0.05973(17) 0.1172(13) Uani 1 1 d D
C1 C 0.5496(4) 0.6111(4) 0.8029(3) 0.0205(12) Uani 1 1 d .
C2 C 0.4404(5) 0.6127(5) 0.8237(3) 0.0294(14) Uani 1 1 d .
H2 H 0.3938 0.5577 0.8273 0.035 Uiso 1 1 calc R
C3 C 0.4187(5) 0.7079(5) 0.8367(3) 0.0294(14) Uani 1 1 d .
H3 H 0.3546 0.7313 0.8520 0.035 Uiso 1 1 calc R
C4 C 0.5136(4) 0.7678(4) 0.8224(3) 0.0211(12) Uani 1 1 d .
C5 C 0.5257(4) 0.8688(4) 0.8358(3) 0.0195(12) Uani 1 1 d .
C6 C 0.6183(4) 0.9260(4) 0.8269(3) 0.0201(12) Uani 1 1 d .
C7 C 0.6304(5) 1.0271(5) 0.8456(3) 0.0239(13) Uani 1 1 d .
H7 H 0.5772 1.0675 0.8609 0.029 Uiso 1 1 calc R
C8 C 0.7316(5) 1.0524(5) 0.8369(3) 0.0253(13) Uani 1 1 d .
H8 H 0.7621 1.1133 0.8450 0.030 Uiso 1 1 calc R
C9 C 0.7844(5) 0.9673(4) 0.8126(3) 0.0212(12) Uani 1 1 d .
C10 C 0.8929(5) 0.9582(4) 0.8059(3) 0.0215(12) Uani 1 1 d .
C11 C 0.9476(4) 0.8714(4) 0.7895(3) 0.0212(12) Uani 1 1 d .
C12 C 1.0597(5) 0.8591(5) 0.7920(3) 0.0273(14) Uani 1 1 d .
H12 H 1.1072 0.9090 0.7997 0.033 Uiso 1 1 calc R
C13 C 1.0828(5) 0.7628(5) 0.7814(3) 0.0251(13) Uani 1 1 d .
H13 H 1.1490 0.7330 0.7800 0.030 Uiso 1 1 calc R
C14 C 0.9838(4) 0.7138(4) 0.7725(3) 0.0219(12) Uani 1 1 d .
C15 C 0.9740(5) 0.6087(5) 0.7689(3) 0.0225(12) Uani 1 1 d .
C16 C 0.8803(4) 0.5541(4) 0.7688(3) 0.0201(12) Uani 1 1 d .
C17 C 0.8730(5) 0.4438(5) 0.7751(3) 0.0286(14) Uani 1 1 d .
H17 H 0.9288 0.3978 0.7744 0.034 Uiso 1 1 calc R
C18 C 0.7715(5) 0.4188(5) 0.7821(3) 0.0269(14) Uani 1 1 d .
H18 H 0.7435 0.3525 0.7875 0.032 Uiso 1 1 calc R
C19 C 0.7135(4) 0.5146(4) 0.7799(3) 0.0197(12) Uani 1 1 d .
C20 C 0.6057(4) 0.5208(4) 0.7937(3) 0.0213(12) Uani 1 1 d .
C21 C 0.4353(5) 0.9149(5) 0.8704(3) 0.0222(12) Uani 1 1 d .
C22 C 0.4383(5) 0.9170(6) 0.9372(3) 0.0354(16) Uani 1 1 d .
H22 H 0.4964 0.8908 0.9595 0.042 Uiso 1 1 calc R
C23 C 0.3563(6) 0.9573(6) 0.9707(3) 0.0432(19) Uani 1 1 d .
H23 H 0.3593 0.9577 1.0156 0.052 Uiso 1 1 calc R
C24 C 0.2699(5) 0.9971(6) 0.9386(4) 0.0387(17) Uani 1 1 d .
H24 H 0.2142 1.0236 0.9616 0.046 Uiso 1 1 calc R
C25 C 0.2669(5) 0.9971(5) 0.8724(3) 0.0276(14) Uani 1 1 d .
H25 H 0.2092 1.0248 0.8502 0.033 Uiso 1 1 calc R
C26 C 0.3487(5) 0.9565(5) 0.8383(3) 0.0260(13) Uani 1 1 d .
H26 H 0.3456 0.9570 0.7934 0.031 Uiso 1 1 calc R
C27 C 0.9556(5) 1.0415(5) 0.8291(3) 0.0255(13) Uani 1 1 d .
C28 C 0.9610(5) 1.0436(5) 0.8955(3) 0.0339(15) Uani 1 1 d .
H28 H 0.9274 0.9923 0.9251 0.041 Uiso 1 1 calc R
C29 C 1.0152(6) 1.1201(6) 0.9190(4) 0.0433(18) Uani 1 1 d .
H29 H 1.0181 1.1202 0.9639 0.052 Uiso 1 1 calc R
C30 C 1.0651(6) 1.1966(6) 0.8755(4) 0.046(2) Uani 1 1 d .
H30 H 1.1015 1.2486 0.8909 0.055 Uiso 1 1 calc R
C31 C 1.0607(6) 1.1957(6) 0.8088(4) 0.0447(19) Uani 1 1 d .
H31 H 1.0946 1.2472 0.7795 0.054 Uiso 1 1 calc R
C32 C 1.0068(5) 1.1195(5) 0.7855(4) 0.0342(15) Uani 1 1 d .
H32 H 1.0043 1.1196 0.7405 0.041 Uiso 1 1 calc R
C33 C 1.0718(4) 0.5434(4) 0.7774(3) 0.0243(13) Uani 1 1 d .
C34 C 1.1108(5) 0.5185(5) 0.8383(4) 0.0378(16) Uani 1 1 d .
H34 H 1.0790 0.5444 0.8740 0.045 Uiso 1 1 calc R
C35 C 1.1978(6) 0.4545(6) 0.8469(5) 0.051(2) Uani 1 1 d .
H35 H 1.2236 0.4372 0.8884 0.062 Uiso 1 1 calc R
C36 C 1.2462(6) 0.4165(6) 0.7945(5) 0.051(2) Uani 1 1 d .
H36 H 1.3043 0.3735 0.8004 0.061 Uiso 1 1 calc R
C37 C 1.2083(6) 0.4425(6) 0.7340(5) 0.051(2) Uani 1 1 d .
H37 H 1.2409 0.4174 0.6983 0.062 Uiso 1 1 calc R
C38 C 1.1215(6) 0.5063(6) 0.7249(4) 0.0432(18) Uani 1 1 d .
H38 H 1.0966 0.5240 0.6831 0.052 Uiso 1 1 calc R
C39 C 0.5487(4) 0.4198(4) 0.8112(3) 0.0209(12) Uani 1 1 d .
C40 C 0.5395(5) 0.3514(5) 0.7670(4) 0.0343(15) Uani 1 1 d .
H40 H 0.5664 0.3684 0.7241 0.041 Uiso 1 1 calc R
C41 C 0.4897(6) 0.2567(5) 0.7868(5) 0.048(2) Uani 1 1 d .
H41 H 0.4834 0.2106 0.7570 0.058 Uiso 1 1 calc R
C42 C 0.4497(5) 0.2306(5) 0.8499(5) 0.049(2) Uani 1 1 d .
H42 H 0.4161 0.1674 0.8626 0.058 Uiso 1 1 calc R
C43 C 0.4592(6) 0.2970(6) 0.8936(5) 0.051(2) Uani 1 1 d .
H43 H 0.4327 0.2792 0.9365 0.062 Uiso 1 1 calc R
C44 C 0.5080(5) 0.3909(6) 0.8747(4) 0.0387(17) Uani 1 1 d .
H44 H 0.5139 0.4360 0.9052 0.046 Uiso 1 1 calc R
C45 C 0.8729(5) 0.6479(4) 0.6149(3) 0.0220(12) Uani 1 1 d .
C46 C 0.9803(5) 0.6387(5) 0.5883(3) 0.0243(13) Uani 1 1 d .
C47 C 1.0331(5) 0.5601(5) 0.5621(3) 0.0288(14) Uani 1 1 d .
H47 H 1.0005 0.4977 0.5591 0.035 Uiso 1 1 calc R
C48 C 1.1363(5) 0.5782(6) 0.5407(3) 0.0351(16) Uani 1 1 d .
H48 H 1.1742 0.5263 0.5238 0.042 Uiso 1 1 calc R
C49 C 1.1849(5) 0.6723(5) 0.5439(3) 0.0339(15) Uani 1 1 d .
H49 H 1.2545 0.6821 0.5292 0.041 Uiso 1 1 calc R
C50 C 1.1311(5) 0.7509(5) 0.5685(3) 0.0296(14) Uani 1 1 d .
H50 H 1.1630 0.8143 0.5695 0.035 Uiso 1 1 calc R
C51 C 1.0293(5) 0.7335(5) 0.5914(3) 0.0238(13) Uani 1 1 d .
C52 C 0.9496(4) 0.7977(4) 0.6193(3) 0.0205(12) Uani 1 1 d .
C53 C 0.8925(5) 0.9608(5) 0.6382(3) 0.0229(13) Uani 1 1 d .
C54 C 0.9092(5) 1.0729(5) 0.6304(3) 0.0269(13) Uani 1 1 d .
C55 C 0.9936(6) 1.1347(5) 0.6078(3) 0.0343(15) Uani 1 1 d .
H55 H 1.0559 1.1067 0.5932 0.041 Uiso 1 1 calc R
C56 C 0.9825(6) 1.2401(5) 0.6076(4) 0.0405(17) Uani 1 1 d .
H56 H 1.0382 1.2840 0.5925 0.049 Uiso 1 1 calc R
C57 C 0.8885(6) 1.2818(5) 0.6299(4) 0.0399(17) Uani 1 1 d .
H57 H 0.8839 1.3525 0.6312 0.048 Uiso 1 1 calc R
C58 C 0.8029(6) 1.2198(5) 0.6499(3) 0.0339(15) Uani 1 1 d .
H58 H 0.7397 1.2475 0.6633 0.041 Uiso 1 1 calc R
C59 C 0.8145(5) 1.1151(5) 0.6491(3) 0.0266(13) Uani 1 1 d .
C60 C 0.7407(5) 1.0286(4) 0.6643(3) 0.0217(12) Uani 1 1 d .
C61 C 0.5685(5) 0.9695(4) 0.6745(3) 0.0213(12) Uani 1 1 d .
C62 C 0.4564(5) 0.9918(5) 0.6729(3) 0.0240(13) Uani 1 1 d .
C63 C 0.3978(5) 1.0806(5) 0.6706(3) 0.0296(14) Uani 1 1 d .
H63 H 0.4297 1.1447 0.6688 0.036 Uiso 1 1 calc R
C64 C 0.2893(5) 1.0720(6) 0.6710(3) 0.0336(16) Uani 1 1 d .
H64 H 0.2482 1.1312 0.6703 0.040 Uiso 1 1 calc R
C65 C 0.2413(5) 0.9758(5) 0.6724(3) 0.0319(15) Uani 1 1 d .
H65 H 0.1686 0.9717 0.6736 0.038 Uiso 1 1 calc R
C66 C 0.3000(5) 0.8872(5) 0.6721(3) 0.0278(14) Uani 1 1 d .
H66 H 0.2684 0.8235 0.6716 0.033 Uiso 1 1 calc R
C67 C 0.4077(5) 0.8962(5) 0.6727(3) 0.0242(13) Uani 1 1 d .
C68 C 0.4916(4) 0.8211(5) 0.6718(3) 0.0218(12) Uani 1 1 d .
C69 C 0.5487(5) 0.6589(4) 0.6495(3) 0.0222(12) Uani 1 1 d .
C70 C 0.5257(5) 0.5628(5) 0.6251(3) 0.0281(14) Uani 1 1 d .
C71 C 0.4329(5) 0.5167(6) 0.6141(4) 0.0373(16) Uani 1 1 d .
H71 H 0.3686 0.5462 0.6237 0.045 Uiso 1 1 calc R
C72 C 0.4388(6) 0.4250(6) 0.5883(4) 0.0462(19) Uani 1 1 d .
H72 H 0.3773 0.3925 0.5803 0.055 Uiso 1 1 calc R
C73 C 0.5343(6) 0.3803(6) 0.5741(4) 0.0441(18) Uani 1 1 d .
H73 H 0.5358 0.3179 0.5575 0.053 Uiso 1 1 calc R
C74 C 0.6280(5) 0.4279(5) 0.5845(3) 0.0321(15) Uani 1 1 d .
H74 H 0.6923 0.3991 0.5742 0.039 Uiso 1 1 calc R
C75 C 0.6220(5) 0.5191(5) 0.6107(3) 0.0256(13) Uani 1 1 d .
C76 C 0.7011(5) 0.5900(4) 0.6265(3) 0.0213(12) Uani 1 1 d .
C1S C 0.7606(5) 0.7065(5) 0.9290(3) 0.052(2) Uani 1 1 d D
H1S H 0.7523 0.7283 0.8820 0.062 Uiso 1 1 calc R
C2S C 0.6886(5) 0.8633(5) 0.5217(3) 0.047(2) Uani 1 1 d D
H2S H 0.6956 0.8436 0.5689 0.057 Uiso 1 1 calc R
C3S C 0.1635(7) 0.7114(8) 0.0255(5) 0.29(2) Uani 1 1 d D
H3S H 0.1324 0.7645 0.0493 0.343 Uiso 1 1 calc R

loop_
_atom_site_aniso_label
_atom_site_aniso_U_11
_atom_site_aniso_U_22
_atom_site_aniso_U_33
_atom_site_aniso_U_23
_atom_site_aniso_U_13
_atom_site_aniso_U_12
Dy1 0.01412(15) 0.01763(15) 0.02056(15) -0.00409(10) 0.00033(10) -0.00004(10)
N1 0.014(2) 0.016(2) 0.026(3) -0.0034(19) -0.0008(19) 0.0022(19)
N2 0.017(2) 0.019(2) 0.021(2) -0.0030(19) 0.0012(19) -0.0001(19)
N3 0.015(2) 0.018(2) 0.025(3) -0.005(2) 0.0005(19) -0.0024(19)
N4 0.015(2) 0.020(2) 0.025(3) -0.004(2) 0.0022(19) 0.0039(19)
N5 0.019(3) 0.022(3) 0.024(3) -0.007(2) 0.001(2) -0.002(2)
N6 0.018(3) 0.023(3) 0.027(3) -0.004(2) 0.000(2) -0.002(2)
N7 0.021(3) 0.019(2) 0.024(3) -0.006(2) 0.000(2) 0.001(2)
N8 0.025(3) 0.024(3) 0.025(3) 0.000(2) 0.001(2) 0.002(2)
N9 0.021(3) 0.025(3) 0.018(2) -0.005(2) -0.0020(19) 0.003(2)
N10 0.018(3) 0.028(3) 0.026(3) -0.005(2) -0.003(2) 0.003(2)
N11 0.021(3) 0.022(3) 0.023(3) -0.006(2) 0.000(2) 0.000(2)
N12 0.021(3) 0.022(3) 0.027(3) -0.009(2) 0.003(2) -0.003(2)
Cl1 0.0698(15) 0.0540(12) 0.0453(11) -0.0115(9) 0.0060(10) -0.0134(11)
Cl2 0.154(3) 0.0565(15) 0.0625(15) -0.0110(12) -0.0231(17) -0.0331(17)
Cl3 0.090(2) 0.164(3) 0.081(2) -0.005(2) 0.0085(16) 0.068(2)
Cl4 0.0730(17) 0.127(2) 0.0439(13) -0.0114(14) -0.0049(11) 0.0253(16)
Cl5 0.216(4) 0.0555(15) 0.0364(12) -0.0010(10) -0.0088(16) -0.0616(19)
Cl6 0.0763(15) 0.0552(12) 0.0369(10) -0.0047(9) -0.0036(10) 0.0062(11)
Cl7 0.134(4) 0.186(5) 0.220(6) 0.093(4) -0.091(4) -0.063(4)
Cl8 0.115(3) 0.139(4) 0.168(4) 0.057(3) -0.044(3) -0.044(3)
Cl9 0.117(3) 0.146(3) 0.081(2) 0.015(2) -0.0153(19) -0.028(2)
C1 0.018(3) 0.018(3) 0.025(3) -0.003(2) 0.000(2) 0.001(2)
C2 0.019(3) 0.022(3) 0.048(4) -0.010(3) 0.005(3) -0.003(2)
C3 0.015(3) 0.028(3) 0.045(4) -0.008(3) 0.004(3) 0.001(3)
C4 0.015(3) 0.021(3) 0.028(3) -0.006(2) -0.003(2) -0.001(2)
C5 0.016(3) 0.021(3) 0.023(3) -0.006(2) -0.001(2) 0.005(2)
C6 0.019(3) 0.023(3) 0.020(3) -0.007(2) 0.000(2) 0.005(2)
C7 0.024(3) 0.022(3) 0.027(3) -0.006(2) -0.003(2) 0.005(2)
C8 0.028(3) 0.021(3) 0.029(3) -0.007(3) -0.001(3) 0.000(3)
C9 0.020(3) 0.020(3) 0.024(3) -0.004(2) -0.001(2) -0.002(2)
C10 0.019(3) 0.021(3) 0.026(3) -0.007(2) -0.004(2) -0.004(2)
C11 0.017(3) 0.022(3) 0.023(3) -0.002(2) -0.001(2) -0.002(2)
C12 0.014(3) 0.031(3) 0.038(4) -0.008(3) 0.002(3) -0.003(2)
C13 0.013(3) 0.027(3) 0.035(3) -0.006(3) 0.002(2) 0.001(2)
C14 0.017(3) 0.022(3) 0.026(3) -0.002(2) 0.002(2) 0.003(2)
C15 0.018(3) 0.025(3) 0.025(3) -0.005(2) 0.002(2) 0.003(2)
C16 0.016(3) 0.019(3) 0.025(3) -0.003(2) 0.003(2) 0.003(2)
C17 0.020(3) 0.024(3) 0.041(4) -0.002(3) -0.002(3) 0.004(3)
C18 0.021(3) 0.020(3) 0.040(4) -0.006(3) -0.003(3) -0.002(2)
C19 0.017(3) 0.013(3) 0.029(3) -0.004(2) 0.001(2) -0.002(2)
C20 0.017(3) 0.021(3) 0.027(3) -0.006(2) 0.001(2) -0.002(2)
C21 0.018(3) 0.024(3) 0.025(3) -0.005(2) 0.004(2) 0.000(2)
C22 0.025(3) 0.054(5) 0.028(3) -0.010(3) -0.005(3) 0.005(3)
C23 0.036(4) 0.070(5) 0.028(4) -0.021(4) 0.003(3) 0.001(4)
C24 0.023(4) 0.051(4) 0.047(4) -0.026(4) 0.006(3) 0.004(3)
C25 0.013(3) 0.031(3) 0.044(4) -0.018(3) -0.005(3) 0.001(2)
C26 0.020(3) 0.030(3) 0.030(3) -0.009(3) -0.002(2) 0.004(3)
C27 0.016(3) 0.023(3) 0.038(4) -0.008(3) -0.004(3) 0.002(2)
C28 0.028(4) 0.038(4) 0.038(4) -0.012(3) 0.000(3) -0.009(3)
C29 0.035(4) 0.050(5) 0.049(5) -0.024(4) -0.005(3) -0.002(3)
C30 0.032(4) 0.035(4) 0.077(6) -0.023(4) -0.017(4) 0.000(3)
C31 0.036(4) 0.031(4) 0.065(5) 0.004(4) -0.014(4) -0.011(3)
C32 0.029(4) 0.033(4) 0.041(4) -0.005(3) -0.007(3) -0.014(3)
C33 0.014(3) 0.017(3) 0.041(4) -0.001(3) -0.001(3) -0.002(2)
C34 0.031(4) 0.036(4) 0.046(4) -0.002(3) -0.008(3) -0.002(3)
C35 0.034(4) 0.037(4) 0.082(6) 0.005(4) -0.033(4) -0.002(3)
C36 0.019(4) 0.025(4) 0.107(7) -0.001(4) -0.012(4) -0.001(3)
C37 0.030(4) 0.044(5) 0.077(6) -0.007(4) 0.013(4) 0.010(3)
C38 0.032(4) 0.044(4) 0.050(5) 0.002(4) 0.004(3) 0.015(3)
C39 0.008(3) 0.017(3) 0.037(3) -0.004(2) 0.001(2) 0.000(2)
C40 0.034(4) 0.023(3) 0.046(4) -0.005(3) -0.006(3) 0.000(3)
C41 0.037(4) 0.022(4) 0.089(7) -0.015(4) -0.026(4) 0.003(3)
C42 0.019(4) 0.021(4) 0.100(7) 0.009(4) 0.000(4) 0.000(3)
C43 0.040(5) 0.035(4) 0.071(6) 0.014(4) 0.021(4) -0.007(3)
C44 0.033(4) 0.034(4) 0.046(4) -0.003(3) 0.010(3) -0.007(3)
C45 0.026(3) 0.022(3) 0.019(3) -0.006(2) 0.001(2) 0.004(2)
C46 0.019(3) 0.030(3) 0.025(3) -0.007(3) 0.003(2) 0.000(2)
C47 0.030(4) 0.024(3) 0.033(3) -0.007(3) 0.004(3) 0.000(3)
C48 0.029(4) 0.041(4) 0.036(4) -0.012(3) 0.009(3) 0.008(3)
C49 0.025(3) 0.043(4) 0.036(4) -0.014(3) 0.005(3) 0.002(3)
C50 0.021(3) 0.037(4) 0.033(3) -0.012(3) 0.001(3) 0.000(3)
C51 0.020(3) 0.026(3) 0.025(3) -0.004(2) 0.000(2) 0.001(2)
C52 0.018(3) 0.024(3) 0.019(3) -0.004(2) 0.002(2) 0.001(2)
C53 0.026(3) 0.021(3) 0.022(3) -0.005(2) 0.002(2) -0.002(2)
C54 0.028(3) 0.024(3) 0.027(3) -0.002(3) 0.003(3) -0.002(3)
C55 0.035(4) 0.028(3) 0.038(4) -0.002(3) 0.006(3) -0.001(3)
C56 0.044(4) 0.025(4) 0.049(4) 0.004(3) 0.003(3) -0.015(3)
C57 0.049(5) 0.025(4) 0.044(4) -0.002(3) 0.002(3) -0.002(3)
C58 0.035(4) 0.027(3) 0.038(4) 0.001(3) 0.002(3) -0.004(3)
C59 0.028(3) 0.022(3) 0.029(3) -0.001(3) 0.000(3) -0.005(3)
C60 0.023(3) 0.018(3) 0.022(3) 0.001(2) 0.001(2) -0.002(2)
C61 0.025(3) 0.021(3) 0.017(3) -0.001(2) 0.000(2) 0.005(2)
C62 0.021(3) 0.029(3) 0.021(3) -0.004(2) -0.001(2) 0.006(3)
C63 0.033(4) 0.031(3) 0.025(3) -0.003(3) 0.000(3) 0.010(3)
C64 0.029(4) 0.042(4) 0.029(3) -0.002(3) -0.002(3) 0.020(3)
C65 0.020(3) 0.048(4) 0.028(3) -0.005(3) -0.005(3) 0.005(3)
C66 0.020(3) 0.037(4) 0.027(3) -0.006(3) -0.006(2) 0.002(3)
C67 0.020(3) 0.033(3) 0.020(3) -0.005(3) -0.001(2) 0.002(3)
C68 0.014(3) 0.029(3) 0.024(3) -0.005(2) -0.003(2) 0.000(2)
C69 0.022(3) 0.022(3) 0.022(3) -0.003(2) -0.002(2) -0.002(2)
C70 0.026(3) 0.026(3) 0.032(3) -0.006(3) -0.001(3) -0.004(3)
C71 0.023(4) 0.043(4) 0.048(4) -0.015(3) -0.005(3) -0.005(3)
C72 0.038(4) 0.042(4) 0.065(5) -0.027(4) -0.008(4) -0.014(3)
C73 0.052(5) 0.034(4) 0.051(5) -0.021(3) 0.004(4) -0.012(3)
C74 0.034(4) 0.030(4) 0.034(4) -0.012(3) 0.005(3) -0.001(3)
C75 0.027(3) 0.026(3) 0.025(3) -0.006(3) -0.001(2) -0.005(3)
C76 0.020(3) 0.022(3) 0.022(3) -0.006(2) -0.001(2) 0.000(2)
C1S 0.064(6) 0.058(5) 0.032(4) -0.005(4) -0.002(4) 0.023(4)
C2S 0.069(6) 0.043(4) 0.029(4) -0.002(3) -0.006(4) -0.002(4)
C3S 0.22(2) 0.19(2) 0.35(3) 0.20(2) 0.21(2) 0.156(18)

loop_
_atom_type_symbol
_atom_type_description
_atom_type_scat_dispersion_real
_atom_type_scat_dispersion_imag
_atom_type_scat_source
C C 0.0033 0.0016 'International Tables Vol C Tables 4.2.6.8 and 6.1.1.4'
H H 0.0000 0.0000 'International Tables Vol C Tables 4.2.6.8 and 6.1.1.4'
N N 0.0061 0.0033 'International Tables Vol C Tables 4.2.6.8 and 6.1.1.4'
Dy Dy -0.1892 4.4098 'International Tables Vol C Tables 4.2.6.8 and 6.1.1.4'
Cl Cl 0.1484 0.1585 'International Tables Vol C Tables 4.2.6.8 and 6.1.1.4'

loop_
_geom_angle_atom_site_label_1
_geom_angle_atom_site_label_2
_geom_angle_atom_site_label_3
_geom_angle
N1 Dy1 N4 73.94(15)
N1 Dy1 N3 116.47(15)
N4 Dy1 N3 74.38(16)
N1 Dy1 N2 73.89(16)
N4 Dy1 N2 116.77(15)
N3 Dy1 N2 73.71(16)
N1 Dy1 N7 137.97(15)
N4 Dy1 N7 147.77(16)
N3 Dy1 N7 83.71(16)
N2 Dy1 N7 77.90(15)
N1 Dy1 N5 147.17(16)
N4 Dy1 N5 83.49(16)
N3 Dy1 N5 78.54(16)
N2 Dy1 N5 138.62(16)
N7 Dy1 N5 68.99(16)
N1 Dy1 N11 83.20(16)
N4 Dy1 N11 77.69(16)
N3 Dy1 N11 138.83(16)
N2 Dy1 N11 147.05(16)
N7 Dy1 N11 105.97(16)
N5 Dy1 N11 68.70(16)
N1 Dy1 N9 77.58(15)
N4 Dy1 N9 137.97(16)
N3 Dy1 N9 147.19(16)
N2 Dy1 N9 83.23(15)
N7 Dy1 N9 68.63(16)
N5 Dy1 N9 106.01(16)
N11 Dy1 N9 68.73(16)
C1 N1 C4 105.5(5)
C1 N1 Dy1 124.5(4)
C4 N1 Dy1 124.7(4)
C9 N2 C6 106.4(5)
C9 N2 Dy1 124.5(4)
C6 N2 Dy1 124.4(4)
C14 N3 C11 106.2(5)
C14 N3 Dy1 125.3(4)
C11 N3 Dy1 125.4(4)
C16 N4 C19 106.0(5)
C16 N4 Dy1 125.9(4)
C19 N4 Dy1 125.1(4)
C52 N5 C45 107.7(5)
C52 N5 Dy1 123.3(4)
C45 N5 Dy1 123.1(4)
C52 N6 C53 122.5(5)
C53 N7 C60 107.3(5)
C53 N7 Dy1 124.5(4)
C60 N7 Dy1 122.8(4)
C60 N8 C61 122.5(5)
C61 N9 C68 106.8(5)
C61 N9 Dy1 124.5(4)
C68 N9 Dy1 122.8(4)
C68 N10 C69 123.1(5)
C69 N11 C76 107.3(5)
C69 N11 Dy1 123.6(4)
C76 N11 Dy1 123.4(4)
C45 N12 C76 122.6(5)
N1 C1 C20 125.2(5)
N1 C1 C2 110.2(5)
C20 C1 C2 124.3(5)
C3 C2 C1 107.3(5)
C3 C2 H2 126.4
C1 C2 H2 126.4
C2 C3 C4 107.0(5)
C2 C3 H3 126.5
C4 C3 H3 126.5
N1 C4 C5 125.6(5)
N1 C4 C3 109.8(5)
C5 C4 C3 124.4(5)
C6 C5 C4 125.7(5)
C6 C5 C21 116.7(5)
C4 C5 C21 117.2(5)
N2 C6 C5 126.3(5)
N2 C6 C7 108.9(5)
C5 C6 C7 124.5(5)
C8 C7 C6 107.8(5)
C8 C7 H7 126.1
C6 C7 H7 126.1
C7 C8 C9 106.8(5)
C7 C8 H8 126.6
C9 C8 H8 126.6
N2 C9 C10 125.7(5)
N2 C9 C8 110.0(5)
C10 C9 C8 123.9(5)
C9 C10 C11 125.7(5)
C9 C10 C27 116.2(5)
C11 C10 C27 117.4(5)
N3 C11 C10 126.1(5)
N3 C11 C12 109.8(5)
C10 C11 C12 123.9(5)
C13 C12 C11 107.5(5)
C13 C12 H12 126.3
C11 C12 H12 126.3
C12 C13 C14 106.4(5)
C12 C13 H13 126.8
C14 C13 H13 126.8
N3 C14 C15 126.3(5)
N3 C14 C13 110.0(5)
C15 C14 C13 123.4(5)
C14 C15 C16 126.4(5)
C14 C15 C33 117.0(5)
C16 C15 C33 115.8(5)
N4 C16 C15 125.3(5)
N4 C16 C17 109.9(5)
C15 C16 C17 124.5(5)
C18 C17 C16 107.6(5)
C18 C17 H17 126.2
C16 C17 H17 126.2
C17 C18 C19 107.0(5)
C17 C18 H18 126.5
C19 C18 H18 126.5
N4 C19 C20 125.8(5)
N4 C19 C18 109.5(5)
C20 C19 C18 124.4(5)
C19 C20 C1 125.9(5)
C19 C20 C39 116.3(5)
C1 C20 C39 117.0(5)
C26 C21 C22 118.3(6)
C26 C21 C5 122.7(5)
C22 C21 C5 119.0(5)
C23 C22 C21 120.6(6)
C23 C22 H22 119.7
C21 C22 H22 119.7
C22 C23 C24 120.8(6)
C22 C23 H23 119.6
C24 C23 H23 119.6
C25 C24 C23 119.1(6)
C25 C24 H24 120.4
C23 C24 H24 120.4
C24 C25 C26 120.6(6)
C24 C25 H25 119.7
C26 C25 H25 119.7
C25 C26 C21 120.6(6)
C25 C26 H26 119.7
C21 C26 H26 119.7
C28 C27 C32 118.3(6)
C28 C27 C10 119.5(6)
C32 C27 C10 122.2(6)
C29 C28 C27 121.4(7)
C29 C28 H28 119.3
C27 C28 H28 119.3
C30 C29 C28 119.6(7)
C30 C29 H29 120.2
C28 C29 H29 120.2
C29 C30 C31 119.8(7)
C29 C30 H30 120.1
C31 C30 H30 120.1
C32 C31 C30 120.6(7)
C32 C31 H31 119.7
C30 C31 H31 119.7
C31 C32 C27 120.2(7)
C31 C32 H32 119.9
C27 C32 H32 119.9
C34 C33 C38 119.1(6)
C34 C33 C15 119.8(6)
C38 C33 C15 121.1(6)
C33 C34 C35 120.0(8)
C33 C34 H34 120.0
C35 C34 H34 120.0
C36 C35 C34 120.6(8)
C36 C35 H35 119.7
C34 C35 H35 119.7
C37 C36 C35 119.3(7)
C37 C36 H36 120.4
C35 C36 H36 120.4
C36 C37 C38 120.6(8)
C36 C37 H37 119.7
C38 C37 H37 119.7
C33 C38 C37 120.4(8)
C33 C38 H38 119.8
C37 C38 H38 119.8
C40 C39 C44 118.1(6)
C40 C39 C20 122.2(6)
C44 C39 C20 119.6(6)
C39 C40 C41 119.7(7)
C39 C40 H40 120.1
C41 C40 H40 120.1
C42 C41 C40 120.8(8)
C42 C41 H41 119.6
C40 C41 H41 119.6
C43 C42 C41 119.8(7)
C43 C42 H42 120.1
C41 C42 H42 120.1
C42 C43 C44 120.1(8)
C42 C43 H43 120.0
C44 C43 H43 120.0
C43 C44 C39 121.5(7)
C43 C44 H44 119.3
C39 C44 H44 119.3
N12 C45 N5 128.2(5)
N12 C45 C46 121.7(5)
N5 C45 C46 109.8(5)
C47 C46 C51 121.1(6)
C47 C46 C45 132.7(6)
C51 C46 C45 106.2(5)
C48 C47 C46 117.2(6)
C48 C47 H47 121.4
C46 C47 H47 121.4
C47 C48 C49 121.6(6)
C47 C48 H48 119.2
C49 C48 H48 119.2
C50 C49 C48 120.7(6)
C50 C49 H49 119.6
C48 C49 H49 119.6
C51 C50 C49 118.5(6)
C51 C50 H50 120.8
C49 C50 H50 120.8
C50 C51 C46 120.8(6)
C50 C51 C52 133.4(6)
C46 C51 C52 105.8(5)
N6 C52 N5 128.6(5)
N6 C52 C51 120.9(5)
N5 C52 C51 110.4(5)
N6 C53 N7 127.9(5)
N6 C53 C54 121.7(5)
N7 C53 C54 110.3(5)
C55 C54 C59 121.3(6)
C55 C54 C53 132.8(6)
C59 C54 C53 105.9(5)
C54 C55 C56 117.5(7)
C54 C55 H55 121.2
C56 C55 H55 121.2
C55 C56 C57 120.9(7)
C55 C56 H56 119.5
C57 C56 H56 119.5
C58 C57 C56 121.1(7)
C58 C57 H57 119.4
C56 C57 H57 119.4
C59 C58 C57 117.3(7)
C59 C58 H58 121.3
C57 C58 H58 121.3
C58 C59 C54 121.7(6)
C58 C59 C60 132.0(6)
C54 C59 C60 106.4(5)
N8 C60 N7 128.4(5)
N8 C60 C59 121.3(5)
N7 C60 C59 109.8(5)
N8 C61 N9 127.6(5)
N8 C61 C62 121.6(5)
N9 C61 C62 110.7(5)
C63 C62 C67 120.4(6)
C63 C62 C61 134.1(6)
C67 C62 C61 105.6(5)
C62 C63 C64 118.2(6)
C62 C63 H63 120.9
C64 C63 H63 120.9
C63 C64 C65 121.0(6)
C63 C64 H64 119.5
C65 C64 H64 119.5
C66 C65 C64 120.9(6)
C66 C65 H65 119.5
C64 C65 H65 119.5
C65 C66 C67 117.6(6)
C65 C66 H66 121.2
C67 C66 H66 121.2
C66 C67 C62 121.8(6)
C66 C67 C68 132.3(6)
C62 C67 C68 105.9(5)
N10 C68 N9 127.6(5)
N10 C68 C67 121.2(5)
N9 C68 C67 110.9(5)
N10 C69 N11 127.9(5)
N10 C69 C70 121.4(5)
N11 C69 C70 110.4(5)
C71 C70 C75 121.5(6)
C71 C70 C69 132.3(6)
C75 C70 C69 106.2(5)
C70 C71 C72 117.6(7)
C70 C71 H71 121.2
C72 C71 H71 121.2
C71 C72 C73 121.5(7)
C71 C72 H72 119.2
C73 C72 H72 119.2
C72 C73 C74 120.7(7)
C72 C73 H73 119.6
C74 C73 H73 119.6
C75 C74 C73 117.7(6)
C75 C74 H74 121.2
C73 C74 H74 121.2
C74 C75 C70 121.0(6)
C74 C75 C76 132.9(6)
C70 C75 C76 106.1(5)
N12 C76 N11 128.3(5)
N12 C76 C75 121.4(5)
N11 C76 C75 110.0(5)
Cl2 C1S Cl1 109.5(4)
Cl2 C1S Cl3 113.1(4)
Cl1 C1S Cl3 106.6(4)
Cl2 C1S H1S 109.2
Cl1 C1S H1S 109.2
Cl3 C1S H1S 109.2
Cl5 C2S Cl4 111.9(4)
Cl5 C2S Cl6 110.6(4)
Cl4 C2S Cl6 109.0(4)
Cl5 C2S H2S 108.4
Cl4 C2S H2S 108.4
Cl6 C2S H2S 108.4
Cl7 C3S Cl8 110.7(6)
Cl7 C3S Cl9 110.8(6)
Cl8 C3S Cl9 106.0(6)
Cl7 C3S H3S 109.8
Cl8 C3S H3S 109.8
Cl9 C3S H3S 109.8

loop_
_geom_bond_atom_site_label_1
_geom_bond_atom_site_label_2
_geom_bond_distance
Dy1 N1 2.413(5)
Dy1 N4 2.416(5)
Dy1 N3 2.416(5)
Dy1 N2 2.427(5)
Dy1 N7 2.459(5)
Dy1 N5 2.460(5)
Dy1 N11 2.466(5)
Dy1 N9 2.467(5)
N1 C1 1.365(7)
N1 C4 1.382(7)
N2 C9 1.366(7)
N2 C6 1.371(7)
N3 C14 1.362(7)
N3 C11 1.367(7)
N4 C16 1.371(7)
N4 C19 1.374(7)
N5 C52 1.365(7)
N5 C45 1.375(7)
N6 C52 1.323(8)
N6 C53 1.333(8)
N7 C53 1.367(8)
N7 C60 1.370(7)
N8 C60 1.322(8)
N8 C61 1.336(8)
N9 C61 1.360(7)
N9 C68 1.368(7)
N10 C68 1.330(8)
N10 C69 1.330(8)
N11 C69 1.359(8)
N11 C76 1.375(7)
N12 C45 1.319(8)
N12 C76 1.326(8)
Cl1 C1S 1.749(6)
Cl2 C1S 1.738(7)
Cl3 C1S 1.752(7)
Cl4 C2S 1.753(7)
Cl5 C2S 1.728(6)
Cl6 C2S 1.757(6)
Cl7 C3S 1.719(8)
Cl8 C3S 1.731(9)
Cl9 C3S 1.768(9)
C1 C20 1.407(8)
C1 C2 1.443(8)
C2 C3 1.336(9)
C2 H2 0.9300
C3 C4 1.445(8)
C3 H3 0.9300
C4 C5 1.399(8)
C5 C6 1.396(8)
C5 C21 1.500(8)
C6 C7 1.443(8)
C7 C8 1.336(9)
C7 H7 0.9300
C8 C9 1.437(8)
C8 H8 0.9300
C9 C10 1.394(8)
C10 C11 1.404(8)
C10 C27 1.504(8)
C11 C12 1.445(8)
C12 C13 1.338(9)
C12 H12 0.9300
C13 C14 1.455(8)
C13 H13 0.9300
C14 C15 1.394(8)
C15 C16 1.399(8)
C15 C33 1.511(8)
C16 C17 1.431(8)
C17 C18 1.338(9)
C17 H17 0.9300
C18 C19 1.446(8)
C18 H18 0.9300
C19 C20 1.400(8)
C20 C39 1.501(8)
C21 C26 1.384(8)
C21 C22 1.385(9)
C22 C23 1.373(10)
C22 H22 0.9300
C23 C24 1.375(10)
C23 H23 0.9300
C24 C25 1.370(10)
C24 H24 0.9300
C25 C26 1.380(8)
C25 H25 0.9300
C26 H26 0.9300
C27 C28 1.380(9)
C27 C32 1.400(9)
C28 C29 1.379(10)
C28 H28 0.9300
C29 C30 1.378(11)
C29 H29 0.9300
C30 C31 1.381(11)
C30 H30 0.9300
C31 C32 1.374(10)
C31 H31 0.9300
C32 H32 0.9300
C33 C34 1.368(9)
C33 C38 1.379(10)
C34 C35 1.390(10)
C34 H34 0.9300
C35 C36 1.374(13)
C35 H35 0.9300
C36 C37 1.356(12)
C36 H36 0.9300
C37 C38 1.386(10)
C37 H37 0.9300
C38 H38 0.9300
C39 C40 1.379(9)
C39 C44 1.386(9)
C40 C41 1.394(10)
C40 H40 0.9300
C41 C42 1.371(12)
C41 H41 0.9300
C42 C43 1.352(13)
C42 H42 0.9300
C43 C44 1.377(10)
C43 H43 0.9300
C44 H44 0.9300
C45 C46 1.466(8)
C46 C47 1.387(9)
C46 C51 1.404(9)
C47 C48 1.382(9)
C47 H47 0.9300
C48 C49 1.394(10)
C48 H48 0.9300
C49 C50 1.377(9)
C49 H49 0.9300
C50 C51 1.373(9)
C50 H50 0.9300
C51 C52 1.466(8)
C53 C54 1.466(8)
C54 C55 1.375(9)
C54 C59 1.388(9)
C55 C56 1.383(10)
C55 H55 0.9300
C56 C57 1.401(11)
C56 H56 0.9300
C57 C58 1.378(10)
C57 H57 0.9300
C58 C59 1.377(9)
C58 H58 0.9300
C59 C60 1.466(8)
C61 C62 1.462(8)
C62 C63 1.372(8)
C62 C67 1.401(9)
C63 C64 1.393(9)
C63 H63 0.9300
C64 C65 1.400(10)
C64 H64 0.9300
C65 C66 1.376(9)
C65 H65 0.9300
C66 C67 1.384(9)
C66 H66 0.9300
C67 C68 1.451(8)
C69 C70 1.457(9)
C70 C71 1.379(9)
C70 C75 1.392(9)
C71 C72 1.381(10)
C71 H71 0.9300
C72 C73 1.387(11)
C72 H72 0.9300
C73 C74 1.395(10)
C73 H73 0.9300
C74 C75 1.380(9)
C74 H74 0.9300
C75 C76 1.458(8)
C1S H1S 0.9800
C2S H2S 0.9800
C3S H3S 0.9800
